data_7059532
loop_
_publ_author_name
'Yekke-ghasemi, Zahra'
'Ramezani, Mohammad'
'Mague, Joel T.'
'Takjoo, Reza'

_publ_section_title
;
 Synthesis, characterization and bioactivity studies of new
 dithiocarbazate complexes
;
_journal_issue 21
_journal_name_full 'New Journal of Chemistry'
_journal_page_first 8878
_journal_page_last 8889
_journal_paper_doi 10.1039/D0NJ01187H
_journal_volume 44
_journal_year 2020
_chemical_formula_moiety 'C22 H20 Co N6 O2 S4'
_chemical_formula_sum 'C22 H20 Co N6 O2 S4'
_chemical_formula_weight 587.61
_space_group_crystal_system monoclinic
_space_group_IT_number 14
_space_group_name_Hall '-P 2ybc'
_space_group_name_H-M_alt 'P 1 21/c 1'
_atom_sites_solution_hydrogens mixed
_atom_sites_solution_primary direct
_atom_sites_solution_secondary difmap
_audit_block_doi 10.5517/ccdc.csd.cc22grgs
_audit_creation_method SHELXL-2014/7
_audit_update_record
;
2019-06-04 deposited with the CCDC.	2020-04-23 downloaded from the CCDC.
;
_cell_angle_alpha 90
_cell_angle_beta 108.978(3)
_cell_angle_gamma 90
_cell_formula_units_Z 4
_cell_length_a 15.820(4)
_cell_length_b 15.920(4)
_cell_length_c 10.324(2)
_cell_measurement_reflns_used 6145
_cell_measurement_temperature 100(2)
_cell_measurement_theta_max 28.0080
_cell_measurement_theta_min 2.4472
_cell_volume 2458.8(10)
_computing_cell_refinement '<i>SAINT</i> (Bruker, 2016)'
_computing_data_collection '<i>APEX3</i> (Bruker, 2016)'
_computing_data_reduction '<i>SAINT</i> (Bruker, 2016)'
_computing_molecular_graphics '<i>DIAMOND</i> (Brandenburg & Putz, 2012)'
_computing_publication_material '<i>SHELXTL</i> (Bruker, 2016)'
_computing_structure_refinement '<i>SHELXL-2014/7</i> (Sheldrick, 2015<i>b</i>)'
_computing_structure_solution '<i>SHELXT</i> (Sheldrick, 2015<i>a</i>)'
_diffrn_ambient_temperature 100(2)
_diffrn_detector_area_resol_mean 8.3333
_diffrn_measured_fraction_theta_full 0.994
_diffrn_measured_fraction_theta_max 0.956
_diffrn_measurement_device_type 'Bruker Smart APEX CCD'
_diffrn_measurement_method '\f and \w scans'
_diffrn_radiation_monochromator graphite
_diffrn_radiation_type MoK\a
_diffrn_radiation_wavelength 0.71073
_diffrn_reflns_av_R_equivalents 0.0506
_diffrn_reflns_av_unetI/netI 0.0625
_diffrn_reflns_Laue_measured_fraction_full 0.994
_diffrn_reflns_Laue_measured_fraction_max 0.956
_diffrn_reflns_limit_h_max 20
_diffrn_reflns_limit_h_min -20
_diffrn_reflns_limit_k_max 20
_diffrn_reflns_limit_k_min -21
_diffrn_reflns_limit_l_max 14
_diffrn_reflns_limit_l_min -14
_diffrn_reflns_number 23075
_diffrn_reflns_point_group_measured_fraction_full 0.994
_diffrn_reflns_point_group_measured_fraction_max 0.956
_diffrn_reflns_theta_full 28.000
_diffrn_reflns_theta_max 28.879
_diffrn_reflns_theta_min 1.361
_diffrn_source 'fine-focus sealed tube'
_exptl_absorpt_coefficient_mu 1.071
_exptl_absorpt_correction_T_max 0.92
_exptl_absorpt_correction_T_min 0.75
_exptl_absorpt_correction_type multi-scan
_exptl_absorpt_process_details '<i>SADABS</i> (Bruker, 2016)'
_exptl_crystal_colour 'dark orange'
_exptl_crystal_density_diffrn 1.587
_exptl_crystal_density_method 'not measured'
_exptl_crystal_description column
_exptl_crystal_F_000 1204
_exptl_crystal_size_max 0.157
_exptl_crystal_size_mid 0.088
_exptl_crystal_size_min 0.075
_exptl_transmission_factor_max 0.928
_exptl_transmission_factor_min 0.758
_refine_diff_density_max 0.912
_refine_diff_density_min -0.411
_refine_diff_density_rms 0.099
_refine_ls_extinction_method none
_refine_ls_goodness_of_fit_ref 0.987
_refine_ls_hydrogen_treatment constr
_refine_ls_matrix_type full
_refine_ls_number_parameters 318
_refine_ls_number_reflns 6183
_refine_ls_number_restraints 0
_refine_ls_restrained_S_all 0.987
_refine_ls_R_factor_all 0.0622
_refine_ls_R_factor_gt 0.0405
_refine_ls_shift/su_max 0.001
_refine_ls_shift/su_mean 0.000
_refine_ls_structure_factor_coef Fsqd
_refine_ls_weighting_details 'w=1/[\s^2^(Fo^2^)+(0.0525P)^2^] where P=(Fo^2^+2Fc^2^)/3'
_refine_ls_weighting_scheme calc
_refine_ls_wR_factor_gt 0.0942
_refine_ls_wR_factor_ref 0.1018
_reflns_Friedel_coverage 0.000
_reflns_number_gt 4490
_reflns_number_total 6183
_reflns_threshold_expression 'I > 2\s(I)'
_cod_data_source_file d0nj01187h2.cif
_cod_data_source_block JTM773_0ma
_cod_depositor_comments
;Adding full bibliography for 7059526--7059532.cif.

 Adding full bibliography for 7059526--7059532.cif.
;
_cod_original_cell_volume 2459.0(10)
_cod_original_sg_symbol_H-M 'P 21/c'
_cod_database_code 7059532
_shelx_shelxl_version_number 2014/7
_shelx_space_group_comment
;
The symmetry employed for this shelxl refinement is uniquely defined
by the following loop, which should always be used as a source of
symmetry information in preference to the above space-group names.
They are only intended as comments.
;
_shelx_estimated_absorpt_t_min 0.850
_shelx_estimated_absorpt_t_max 0.924

loop_
_space_group_symop_operation_xyz
'x, y, z'
'-x, y+1/2, -z+1/2'
'-x, -y, -z'
'x, -y-1/2, z-1/2'

loop_
_atom_site_label
_atom_site_type_symbol
_atom_site_fract_x
_atom_site_fract_y
_atom_site_fract_z
_atom_site_U_iso_or_equiv
_atom_site_adp_type
_atom_site_occupancy
_atom_site_site_symmetry_order
_atom_site_calc_flag
_atom_site_refinement_flags_posn
_atom_site_refinement_flags_adp
_atom_site_refinement_flags_occupancy
_atom_site_disorder_assembly
_atom_site_disorder_group
Co1 Co 0.74322(2) 0.55427(2) 0.72081(3) 0.01636(9) Uani 1 1 d . . . . .
S1 S 0.70172(4) 0.46787(4) 0.87576(6) 0.02076(14) Uani 1 1 d . . . . .
S2 S 0.52348(4) 0.42324(4) 0.87199(6) 0.02162(14) Uani 1 1 d . . . . .
S3 S 0.79687(4) 0.45554(4) 0.59424(6) 0.02043(14) Uani 1 1 d . . . . .
S4 S 0.97987(4) 0.39787(4) 0.65119(6) 0.02341(14) Uani 1 1 d . . . . .
O1 O 0.73250(10) 0.65448(9) 0.56376(16) 0.0208(3) Uani 1 1 d . . . . .
O2 O 0.74645(9) 0.67333(9) 0.84915(16) 0.0202(3) Uani 1 1 d . . . . .
N1 N 0.61385(12) 0.73712(11) 0.43112(19) 0.0181(4) Uani 1 1 d . . . . .
H1 H 0.6442 0.7725 0.3927 0.022 Uiso 1 1 d R U . . .
N2 N 0.60665(12) 0.57182(11) 0.64529(18) 0.0160(4) Uani 1 1 d . . . . .
N3 N 0.54670(12) 0.53162(11) 0.69303(19) 0.0155(4) Uani 1 1 d . . . . .
N4 N 0.86397(12) 0.74898(11) 1.00036(19) 0.0182(4) Uani 1 1 d . . . . .
H4A H 0.8289 0.7852 1.0284 0.022 Uiso 1 1 d R U . . .
N5 N 0.87837(12) 0.57396(11) 0.80890(18) 0.0153(4) Uani 1 1 d . . . . .
N6 N 0.94300(12) 0.52544(11) 0.78655(19) 0.0154(4) Uani 1 1 d . . . . .
C1 C 0.65206(15) 0.67451(13) 0.5183(2) 0.0173(5) Uani 1 1 d . . . . .
C2 C 0.52055(14) 0.74009(13) 0.4085(2) 0.0165(5) Uani 1 1 d . . . . .
C3 C 0.45916(15) 0.79569(14) 0.3285(2) 0.0203(5) Uani 1 1 d . . . . .
H3 H 0.4761 0.8392 0.2789 0.024 Uiso 1 1 calc R U . . .
C4 C 0.37035(15) 0.78511(14) 0.3236(2) 0.0229(5) Uani 1 1 d . . . . .
H4 H 0.3262 0.8228 0.2701 0.028 Uiso 1 1 calc R U . . .
C5 C 0.34483(15) 0.72151(14) 0.3943(2) 0.0228(5) Uani 1 1 d . . . . .
H5 H 0.2837 0.7160 0.3875 0.027 Uiso 1 1 calc R U . . .
C6 C 0.40791(14) 0.66499(14) 0.4759(2) 0.0182(5) Uani 1 1 d . . . . .
H6 H 0.3905 0.6212 0.5245 0.022 Uiso 1 1 calc R U . . .
C7 C 0.49685(14) 0.67510(13) 0.4834(2) 0.0163(4) Uani 1 1 d . . . . .
C8 C 0.57934(14) 0.63181(13) 0.5558(2) 0.0164(4) Uani 1 1 d . . . . .
C9 C 0.58838(14) 0.48195(13) 0.7981(2) 0.0168(4) Uani 1 1 d . . . . .
C10 C 0.40925(15) 0.45260(14) 0.7750(3) 0.0230(5) Uani 1 1 d . . . . .
H10A H 0.3977 0.5115 0.7951 0.028 Uiso 1 1 calc R U . . .
H10B H 0.3991 0.4474 0.6756 0.028 Uiso 1 1 calc R U . . .
C11 C 0.34720(16) 0.39343(15) 0.8177(3) 0.0292(6) Uani 1 1 d . . . . .
H11A H 0.2858 0.4007 0.7559 0.044 Uiso 1 1 calc R U . . .
H11B H 0.3498 0.4063 0.9118 0.044 Uiso 1 1 calc R U . . .
H11C H 0.3661 0.3352 0.8129 0.044 Uiso 1 1 calc R U . . .
C12 C 0.82705(14) 0.68733(13) 0.9093(2) 0.0177(5) Uani 1 1 d . . . . .
C13 C 0.95821(14) 0.74220(13) 1.0466(2) 0.0162(4) Uani 1 1 d . . . . .
C14 C 1.01940(14) 0.79122(13) 1.1429(2) 0.0177(5) Uani 1 1 d . . . . .
H14 H 1.0012 0.8365 1.1876 0.021 Uiso 1 1 calc R U . . .
C15 C 1.10970(15) 0.77071(14) 1.1713(2) 0.0202(5) Uani 1 1 d . . . . .
H15 H 1.1536 0.8031 1.2369 0.024 Uiso 1 1 calc R U . . .
C16 C 1.13724(15) 0.70502(14) 1.1072(2) 0.0204(5) Uani 1 1 d . . . . .
H16 H 1.1993 0.6937 1.1287 0.024 Uiso 1 1 calc R U . . .
C17 C 1.07485(14) 0.65503(14) 1.0108(2) 0.0179(5) Uani 1 1 d . . . . .
H17 H 1.0935 0.6095 0.9672 0.022 Uiso 1 1 calc R U . . .
C18 C 0.98466(14) 0.67400(13) 0.9808(2) 0.0151(4) Uani 1 1 d . . . . .
C19 C 0.90237(14) 0.63751(13) 0.8925(2) 0.0159(4) Uani 1 1 d . . . . .
C20 C 0.90744(15) 0.46836(13) 0.6894(2) 0.0172(5) Uani 1 1 d . . . . .
C21 C 1.08899(15) 0.42649(15) 0.7686(2) 0.0236(5) Uani 1 1 d . . . . .
H21A H 1.0829 0.4404 0.8587 0.028 Uiso 1 1 calc R U . . .
H21B H 1.1292 0.3773 0.7817 0.028 Uiso 1 1 calc R U . . .
C22 C 1.13166(17) 0.50001(16) 0.7211(3) 0.0324(6) Uani 1 1 d . . . . .
H22A H 1.1436 0.4848 0.6367 0.049 Uiso 1 1 calc R U . . .
H22B H 1.1880 0.5146 0.7922 0.049 Uiso 1 1 calc R U . . .
H22C H 1.0911 0.5483 0.7037 0.049 Uiso 1 1 calc R U . . .

loop_
_atom_site_aniso_label
_atom_site_aniso_U_11
_atom_site_aniso_U_22
_atom_site_aniso_U_33
_atom_site_aniso_U_23
_atom_site_aniso_U_13
_atom_site_aniso_U_12
Co1 0.01323(16) 0.01724(16) 0.01982(17) -0.00040(12) 0.00704(13) -0.00026(11)
S1 0.0169(3) 0.0250(3) 0.0209(3) 0.0058(2) 0.0069(2) 0.0041(2)
S2 0.0211(3) 0.0237(3) 0.0233(3) 0.0072(2) 0.0118(2) 0.0015(2)
S3 0.0178(3) 0.0230(3) 0.0217(3) -0.0060(2) 0.0081(2) -0.0033(2)
S4 0.0250(3) 0.0217(3) 0.0266(3) -0.0053(2) 0.0128(3) 0.0040(2)
O1 0.0149(8) 0.0217(8) 0.0275(9) 0.0053(7) 0.0091(7) -0.0014(6)
O2 0.0126(8) 0.0218(8) 0.0262(9) -0.0074(7) 0.0062(7) 0.0007(6)
N1 0.0171(10) 0.0179(9) 0.0211(10) 0.0033(8) 0.0087(8) -0.0028(7)
N2 0.0180(9) 0.0132(8) 0.0184(9) -0.0015(7) 0.0084(8) -0.0031(7)
N3 0.0150(9) 0.0161(9) 0.0178(9) 0.0004(7) 0.0087(8) -0.0022(7)
N4 0.0139(9) 0.0184(9) 0.0237(10) -0.0049(8) 0.0081(8) 0.0012(7)
N5 0.0165(9) 0.0155(9) 0.0161(9) 0.0000(7) 0.0084(8) 0.0020(7)
N6 0.0155(9) 0.0151(9) 0.0186(9) -0.0009(7) 0.0096(8) 0.0023(7)
C1 0.0211(12) 0.0154(10) 0.0169(11) -0.0013(9) 0.0083(9) -0.0031(9)
C2 0.0168(11) 0.0166(10) 0.0172(11) -0.0015(9) 0.0069(9) -0.0030(8)
C3 0.0229(12) 0.0194(11) 0.0172(11) 0.0028(9) 0.0046(10) -0.0015(9)
C4 0.0194(12) 0.0228(12) 0.0221(12) 0.0038(10) 0.0005(10) 0.0009(9)
C5 0.0117(11) 0.0275(13) 0.0255(13) 0.0012(10) 0.0009(10) -0.0026(9)
C6 0.0162(11) 0.0214(11) 0.0159(11) -0.0005(9) 0.0036(9) -0.0046(9)
C7 0.0171(11) 0.0165(10) 0.0146(11) -0.0014(9) 0.0043(9) -0.0026(9)
C8 0.0160(11) 0.0192(11) 0.0149(11) -0.0013(9) 0.0064(9) -0.0017(9)
C9 0.0147(11) 0.0170(11) 0.0201(11) -0.0027(9) 0.0076(9) -0.0022(8)
C10 0.0183(12) 0.0255(12) 0.0259(13) 0.0030(10) 0.0082(10) -0.0013(9)
C11 0.0258(13) 0.0292(13) 0.0376(15) 0.0018(11) 0.0172(12) -0.0013(11)
C12 0.0189(12) 0.0156(10) 0.0215(11) -0.0012(9) 0.0106(10) 0.0017(9)
C13 0.0160(11) 0.0157(10) 0.0200(11) 0.0023(9) 0.0102(9) 0.0012(8)
C14 0.0212(12) 0.0148(10) 0.0174(11) -0.0008(9) 0.0068(9) 0.0019(9)
C15 0.0188(12) 0.0201(11) 0.0192(12) -0.0013(9) 0.0029(10) -0.0007(9)
C16 0.0141(11) 0.0227(11) 0.0228(12) -0.0002(10) 0.0038(9) 0.0016(9)
C17 0.0181(11) 0.0197(11) 0.0169(11) -0.0010(9) 0.0067(9) 0.0031(9)
C18 0.0166(11) 0.0147(10) 0.0149(10) 0.0009(8) 0.0065(9) 0.0002(8)
C19 0.0152(11) 0.0179(10) 0.0160(11) 0.0004(9) 0.0069(9) 0.0011(8)
C20 0.0194(11) 0.0161(10) 0.0185(11) 0.0015(9) 0.0095(9) 0.0013(9)
C21 0.0234(13) 0.0235(12) 0.0274(13) 0.0045(10) 0.0130(11) 0.0090(10)
C22 0.0273(14) 0.0308(14) 0.0424(16) 0.0108(12) 0.0157(12) 0.0052(11)

loop_
_atom_type_symbol
_atom_type_description
_atom_type_scat_dispersion_real
_atom_type_scat_dispersion_imag
_atom_type_scat_source
C C 0.0033 0.0016 'International Tables Vol C Tables 4.2.6.8 and 6.1.1.4'
H H 0.0000 0.0000 'International Tables Vol C Tables 4.2.6.8 and 6.1.1.4'
N N 0.0061 0.0033 'International Tables Vol C Tables 4.2.6.8 and 6.1.1.4'
O O 0.0106 0.0060 'International Tables Vol C Tables 4.2.6.8 and 6.1.1.4'
S S 0.1246 0.1234 'International Tables Vol C Tables 4.2.6.8 and 6.1.1.4'
Co Co 0.3494 0.9721 'International Tables Vol C Tables 4.2.6.8 and 6.1.1.4'

loop_
_geom_angle_atom_site_label_1
_geom_angle_atom_site_label_2
_geom_angle_atom_site_label_3
_geom_angle
_geom_angle_site_symmetry_1
_geom_angle_site_symmetry_3
_geom_angle_publ_flag
N5 Co1 N2 163.01(7) . . ?
N5 Co1 O1 91.98(6) . . ?
N2 Co1 O1 78.85(6) . . ?
N5 Co1 O2 78.16(6) . . ?
N2 Co1 O2 86.02(6) . . ?
O1 Co1 O2 79.21(6) . . ?
N5 Co1 S1 105.52(5) . . ?
N2 Co1 S1 81.21(5) . . ?
O1 Co1 S1 158.95(4) . . ?
O2 Co1 S1 92.79(5) . . ?
N5 Co1 S3 80.66(5) . . ?
N2 Co1 S3 113.58(5) . . ?
O1 Co1 S3 91.69(5) . . ?
O2 Co1 S3 156.58(4) . . ?
S1 Co1 S3 102.46(3) . . ?
C9 S1 Co1 94.91(8) . . ?
C9 S2 C10 104.08(11) . . ?
C20 S3 Co1 94.96(8) . . ?
C20 S4 C21 103.89(11) . . ?
C1 O1 Co1 106.42(13) . . ?
C12 O2 Co1 105.20(13) . . ?
C1 N1 C2 110.60(17) . . ?
C1 N1 H1 124.2 . . ?
C2 N1 H1 125.2 . . ?
C8 N2 N3 119.49(18) . . ?
C8 N2 Co1 115.65(14) . . ?
N3 N2 Co1 124.48(14) . . ?
C9 N3 N2 110.82(17) . . ?
C12 N4 C13 110.41(17) . . ?
C12 N4 H4A 120.7 . . ?
C13 N4 H4A 128.7 . . ?
C19 N5 N6 118.69(18) . . ?
C19 N5 Co1 116.61(14) . . ?
N6 N5 Co1 124.69(14) . . ?
C20 N6 N5 110.97(18) . . ?
O1 C1 N1 128.5(2) . . ?
O1 C1 C8 124.4(2) . . ?
N1 C1 C8 107.11(18) . . ?
C3 C2 C7 122.6(2) . . ?
C3 C2 N1 128.0(2) . . ?
C7 C2 N1 109.41(18) . . ?
C2 C3 C4 116.7(2) . . ?
C2 C3 H3 121.6 . . ?
C4 C3 H3 121.6 . . ?
C5 C4 C3 122.1(2) . . ?
C5 C4 H4 119.0 . . ?
C3 C4 H4 119.0 . . ?
C4 C5 C6 120.9(2) . . ?
C4 C5 H5 119.5 . . ?
C6 C5 H5 119.5 . . ?
C7 C6 C5 117.9(2) . . ?
C7 C6 H6 121.1 . . ?
C5 C6 H6 121.1 . . ?
C6 C7 C2 119.8(2) . . ?
C6 C7 C8 134.2(2) . . ?
C2 C7 C8 106.01(18) . . ?
N2 C8 C7 138.6(2) . . ?
N2 C8 C1 114.39(19) . . ?
C7 C8 C1 106.85(18) . . ?
N3 C9 S1 128.37(17) . . ?
N3 C9 S2 118.07(16) . . ?
S1 C9 S2 113.55(13) . . ?
C11 C10 S2 107.44(17) . . ?
C11 C10 H10A 110.2 . . ?
S2 C10 H10A 110.2 . . ?
C11 C10 H10B 110.2 . . ?
S2 C10 H10B 110.2 . . ?
H10A C10 H10B 108.5 . . ?
C10 C11 H11A 109.5 . . ?
C10 C11 H11B 109.5 . . ?
H11A C11 H11B 109.5 . . ?
C10 C11 H11C 109.5 . . ?
H11A C11 H11C 109.5 . . ?
H11B C11 H11C 109.5 . . ?
O2 C12 N4 128.16(19) . . ?
O2 C12 C19 125.18(19) . . ?
N4 C12 C19 106.65(18) . . ?
C14 C13 N4 127.95(19) . . ?
C14 C13 C18 122.1(2) . . ?
N4 C13 C18 109.92(18) . . ?
C13 C14 C15 116.6(2) . . ?
C13 C14 H14 121.7 . . ?
C15 C14 H14 121.7 . . ?
C16 C15 C14 122.4(2) . . ?
C16 C15 H15 118.8 . . ?
C14 C15 H15 118.8 . . ?
C15 C16 C17 120.8(2) . . ?
C15 C16 H16 119.6 . . ?
C17 C16 H16 119.6 . . ?
C18 C17 C16 118.0(2) . . ?
C18 C17 H17 121.0 . . ?
C16 C17 H17 121.0 . . ?
C17 C18 C13 120.14(19) . . ?
C17 C18 C19 134.5(2) . . ?
C13 C18 C19 105.36(18) . . ?
N5 C19 C18 137.5(2) . . ?
N5 C19 C12 114.78(18) . . ?
C18 C19 C12 107.65(18) . . ?
N6 C20 S3 127.80(17) . . ?
N6 C20 S4 117.53(17) . . ?
S3 C20 S4 114.66(13) . . ?
C22 C21 S4 113.95(17) . . ?
C22 C21 H21A 108.8 . . ?
S4 C21 H21A 108.8 . . ?
C22 C21 H21B 108.8 . . ?
S4 C21 H21B 108.8 . . ?
H21A C21 H21B 107.7 . . ?
C21 C22 H22A 109.5 . . ?
C21 C22 H22B 109.5 . . ?
H22A C22 H22B 109.5 . . ?
C21 C22 H22C 109.5 . . ?
H22A C22 H22C 109.5 . . ?
H22B C22 H22C 109.5 . . ?

loop_
_geom_bond_atom_site_label_1
_geom_bond_atom_site_label_2
_geom_bond_distance
_geom_bond_site_symmetry_2
_geom_bond_publ_flag
Co1 N5 2.0573(18) . ?
Co1 N2 2.0635(19) . ?
Co1 O1 2.2414(16) . ?
Co1 O2 2.3037(15) . ?
Co1 S1 2.3591(7) . ?
Co1 S3 2.3707(7) . ?
S1 C9 1.724(2) . ?
S2 C9 1.737(2) . ?
S2 C10 1.819(2) . ?
S3 C20 1.717(2) . ?
S4 C20 1.739(2) . ?
S4 C21 1.816(2) . ?
O1 C1 1.246(3) . ?
O2 C12 1.244(3) . ?
N1 C1 1.347(3) . ?
N1 C2 1.418(3) . ?
N1 H1 0.9099 . ?
N2 C8 1.301(3) . ?
N2 N3 1.362(2) . ?
N3 C9 1.331(3) . ?
N4 C12 1.353(3) . ?
N4 C13 1.414(3) . ?
N4 H4A 0.9098 . ?
N5 C19 1.304(3) . ?
N5 N6 1.360(2) . ?
N6 C20 1.334(3) . ?
C1 C8 1.492(3) . ?
C2 C3 1.374(3) . ?
C2 C7 1.413(3) . ?
C3 C4 1.400(3) . ?
C3 H3 0.9500 . ?
C4 C5 1.383(3) . ?
C4 H4 0.9500 . ?
C5 C6 1.403(3) . ?
C5 H5 0.9500 . ?
C6 C7 1.393(3) . ?
C6 H6 0.9500 . ?
C7 C8 1.450(3) . ?
C10 C11 1.525(3) . ?
C10 H10A 0.9900 . ?
C10 H10B 0.9900 . ?
C11 H11A 0.9800 . ?
C11 H11B 0.9800 . ?
C11 H11C 0.9800 . ?
C12 C19 1.488(3) . ?
C13 C14 1.381(3) . ?
C13 C18 1.414(3) . ?
C14 C15 1.400(3) . ?
C14 H14 0.9500 . ?
C15 C16 1.382(3) . ?
C15 H15 0.9500 . ?
C16 C17 1.399(3) . ?
C16 H16 0.9500 . ?
C17 C18 1.391(3) . ?
C17 H17 0.9500 . ?
C18 C19 1.446(3) . ?
C21 C22 1.511(3) . ?
C21 H21A 0.9900 . ?
C21 H21B 0.9900 . ?
C22 H22A 0.9800 . ?
C22 H22B 0.9800 . ?
C22 H22C 0.9800 . ?

loop_
_geom_hbond_atom_site_label_D
_geom_hbond_atom_site_label_H
_geom_hbond_atom_site_label_A
_geom_hbond_distance_DH
_geom_hbond_distance_HA
_geom_hbond_distance_DA
_geom_hbond_angle_DHA
_geom_hbond_site_symmetry_A
N1 H1 O2 0.91 2.01 2.882(2) 160 4_575
N4 H4A O1 0.91 1.94 2.829(2) 167 4_576
C3 H3 N3 0.95 2.63 3.563(3) 168 4_575
C10 H10B Cg5 0.99 2.85 3.571(3) 130 3_666

loop_
_geom_torsion_atom_site_label_1
_geom_torsion_atom_site_label_2
_geom_torsion_atom_site_label_3
_geom_torsion_atom_site_label_4
_geom_torsion
_geom_torsion_site_symmetry_1
_geom_torsion_site_symmetry_2
_geom_torsion_site_symmetry_3
_geom_torsion_site_symmetry_4
_geom_torsion_publ_flag
C8 N2 N3 C9 -170.29(19) . . . . ?
Co1 N2 N3 C9 2.3(2) . . . . ?
C19 N5 N6 C20 -174.22(19) . . . . ?
Co1 N5 N6 C20 6.3(2) . . . . ?
Co1 O1 C1 N1 173.46(19) . . . . ?
Co1 O1 C1 C8 -5.2(2) . . . . ?
C2 N1 C1 O1 -178.2(2) . . . . ?
C2 N1 C1 C8 0.6(2) . . . . ?
C1 N1 C2 C3 178.8(2) . . . . ?
C1 N1 C2 C7 -0.9(2) . . . . ?
C7 C2 C3 C4 -0.2(3) . . . . ?
N1 C2 C3 C4 -179.8(2) . . . . ?
C2 C3 C4 C5 -0.6(3) . . . . ?
C3 C4 C5 C6 0.7(4) . . . . ?
C4 C5 C6 C7 0.0(3) . . . . ?
C5 C6 C7 C2 -0.8(3) . . . . ?
C5 C6 C7 C8 178.9(2) . . . . ?
C3 C2 C7 C6 1.0(3) . . . . ?
N1 C2 C7 C6 -179.34(19) . . . . ?
C3 C2 C7 C8 -178.9(2) . . . . ?
N1 C2 C7 C8 0.8(2) . . . . ?
N3 N2 C8 C7 0.8(4) . . . . ?
Co1 N2 C8 C7 -172.4(2) . . . . ?
N3 N2 C8 C1 176.31(17) . . . . ?
Co1 N2 C8 C1 3.1(2) . . . . ?
C6 C7 C8 N2 -4.6(5) . . . . ?
C2 C7 C8 N2 175.2(3) . . . . ?
C6 C7 C8 C1 179.7(2) . . . . ?
C2 C7 C8 C1 -0.5(2) . . . . ?
O1 C1 C8 N2 1.9(3) . . . . ?
N1 C1 C8 N2 -176.93(18) . . . . ?
O1 C1 C8 C7 178.8(2) . . . . ?
N1 C1 C8 C7 0.0(2) . . . . ?
N2 N3 C9 S1 2.1(3) . . . . ?
N2 N3 C9 S2 -178.77(14) . . . . ?
Co1 S1 C9 N3 -4.4(2) . . . . ?
Co1 S1 C9 S2 176.51(10) . . . . ?
C10 S2 C9 N3 -1.0(2) . . . . ?
C10 S2 C9 S1 178.20(12) . . . . ?
C9 S2 C10 C11 170.95(16) . . . . ?
Co1 O2 C12 N4 -177.83(19) . . . . ?
Co1 O2 C12 C19 2.5(3) . . . . ?
C13 N4 C12 O2 179.1(2) . . . . ?
C13 N4 C12 C19 -1.2(2) . . . . ?
C12 N4 C13 C14 -177.5(2) . . . . ?
C12 N4 C13 C18 1.3(2) . . . . ?
N4 C13 C14 C15 179.5(2) . . . . ?
C18 C13 C14 C15 0.8(3) . . . . ?
C13 C14 C15 C16 0.0(3) . . . . ?
C14 C15 C16 C17 -0.7(3) . . . . ?
C15 C16 C17 C18 0.6(3) . . . . ?
C16 C17 C18 C13 0.2(3) . . . . ?
C16 C17 C18 C19 -178.4(2) . . . . ?
C14 C13 C18 C17 -0.9(3) . . . . ?
N4 C13 C18 C17 -179.79(19) . . . . ?
C14 C13 C18 C19 178.1(2) . . . . ?
N4 C13 C18 C19 -0.8(2) . . . . ?
N6 N5 C19 C18 -3.0(4) . . . . ?
Co1 N5 C19 C18 176.6(2) . . . . ?
N6 N5 C19 C12 179.43(17) . . . . ?
Co1 N5 C19 C12 -1.0(2) . . . . ?
C17 C18 C19 N5 1.2(5) . . . . ?
C13 C18 C19 N5 -177.6(3) . . . . ?
C17 C18 C19 C12 178.9(2) . . . . ?
C13 C18 C19 C12 0.1(2) . . . . ?
O2 C12 C19 N5 -1.3(3) . . . . ?
N4 C12 C19 N5 178.94(19) . . . . ?
O2 C12 C19 C18 -179.6(2) . . . . ?
N4 C12 C19 C18 0.6(2) . . . . ?
N5 N6 C20 S3 2.7(3) . . . . ?
N5 N6 C20 S4 -177.71(14) . . . . ?
Co1 S3 C20 N6 -7.9(2) . . . . ?
Co1 S3 C20 S4 172.51(11) . . . . ?
C21 S4 C20 N6 1.2(2) . . . . ?
C21 S4 C20 S3 -179.19(12) . . . . ?
C20 S4 C21 C22 -81.79(19) . . . . ?
